data_7023459
loop_
_publ_author_name
'Mart\'in-Ramos, Pablo'
'Pereira da Silva, Pedro S.'
'Lav\'in, Victor'
'Mart\'in, Inocencio R'
'Lahoz, Fernando'
'Chamorro-Posada, Pedro'
'Silva, Manuela Ramos'
'Mart\'in-Gil, Jes\'us'

_publ_section_title
;
 Structure and NIR-luminescence of ytterbium(III) beta-diketonate
 complexes with 5-nitro-1,10-phenanthroline ancillary ligand: assessment
 of chain length and fluorination impact.
;
_journal_issue 37
_journal_name_full 'Dalton transactions (Cambridge, England : 2003)'
_journal_page_first 13516
_journal_page_last 13526
_journal_paper_doi 10.1039/c3dt51376a
_journal_volume 42
_journal_year 2013
_chemical_formula_moiety 'C33 H10 F30 N3 O8 Yb'
_chemical_formula_sum 'C33 H10 F30 N3 O8 Yb'
_chemical_formula_weight 1319.48
_chemical_name_systematic
;
Tris(1,1,1,5,5,6,6,7,7,7-decafluoro-2,4-heptanedionate)mono(5-nitro-1,10-phenanthroline) ytterbium(III)
;
_space_group_IT_number 14
_symmetry_cell_setting monoclinic
_symmetry_space_group_name_Hall '-P 2ybc'
_symmetry_space_group_name_H-M 'P 1 21/c 1'
_atom_sites_solution_hydrogens geom
_atom_sites_solution_primary direct
_atom_sites_solution_secondary difmap
_audit_creation_method SHELXL-97
_cell_angle_alpha 90.00
_cell_angle_beta 117.213(2)
_cell_angle_gamma 90.00
_cell_formula_units_Z 4
_cell_length_a 10.0391(3)
_cell_length_b 25.3149(7)
_cell_length_c 18.4810(5)
_cell_measurement_reflns_used 7433
_cell_measurement_temperature 293(2)
_cell_measurement_theta_max 28.13
_cell_measurement_theta_min 3.16
_cell_volume 4176.9(2)
_computing_cell_refinement 'SAINT (Bruker, 2003)'
_computing_data_collection 'APEX2 (Bruker, 2005)'
_computing_data_reduction SAINT
_computing_molecular_graphics 'PLATON (Spek, 2003)'
_computing_publication_material SHELXL-97
_computing_structure_refinement 'SHELXL-97 (Sheldrick, 2008)'
_computing_structure_solution 'SHELXS-97 (Sheldrick, 2008)'
_diffrn_ambient_temperature 293(2)
_diffrn_measured_fraction_theta_full 0.999
_diffrn_measured_fraction_theta_max 0.992
_diffrn_measurement_device_type 'Bruker APEX CCD area-detector'
_diffrn_measurement_method '\f and \w'
_diffrn_radiation_monochromator graphite
_diffrn_radiation_source 'fine-focus sealed tube'
_diffrn_radiation_type MoK\a
_diffrn_radiation_wavelength 0.71073
_diffrn_reflns_av_R_equivalents 0.0616
_diffrn_reflns_av_sigmaI/netI 0.0384
_diffrn_reflns_limit_h_max 14
_diffrn_reflns_limit_h_min -13
_diffrn_reflns_limit_k_max 34
_diffrn_reflns_limit_k_min -35
_diffrn_reflns_limit_l_max 26
_diffrn_reflns_limit_l_min -26
_diffrn_reflns_number 95198
_diffrn_reflns_theta_full 25.00
_diffrn_reflns_theta_max 30.23
_diffrn_reflns_theta_min 1.61
_exptl_absorpt_coefficient_mu 2.428
_exptl_absorpt_correction_T_max 0.999
_exptl_absorpt_correction_T_min 0.775
_exptl_absorpt_correction_type multi-scan
_exptl_absorpt_process_details '(SADABS; Sheldrick, 2000)'
_exptl_crystal_colour yellow
_exptl_crystal_density_diffrn 2.098
_exptl_crystal_density_method 'not measured'
_exptl_crystal_description prism
_exptl_crystal_F_000 2532
_exptl_crystal_size_max 0.27
_exptl_crystal_size_mid 0.18
_exptl_crystal_size_min 0.16
_refine_diff_density_max 1.276
_refine_diff_density_min -1.484
_refine_diff_density_rms 0.112
_refine_ls_extinction_method none
_refine_ls_goodness_of_fit_ref 1.045
_refine_ls_hydrogen_treatment constr
_refine_ls_matrix_type full
_refine_ls_number_parameters 886
_refine_ls_number_reflns 12348
_refine_ls_number_restraints 0
_refine_ls_restrained_S_all 1.045
_refine_ls_R_factor_all 0.0712
_refine_ls_R_factor_gt 0.0454
_refine_ls_shift/su_max 0.009
_refine_ls_shift/su_mean 0.000
_refine_ls_structure_factor_coef Fsqd
_refine_ls_weighting_details 'calc w=1/[\s^2^(Fo^2^)+(0.0301P)^2^+13.2194P] where P=(Fo^2^+2Fc^2^)/3'
_refine_ls_weighting_scheme calc
_refine_ls_wR_factor_gt 0.0883
_refine_ls_wR_factor_ref 0.0994
_reflns_number_gt 9195
_reflns_number_total 12348
_reflns_threshold_expression I>2\s(I)
_cod_data_source_file c3dt51376a.txt
_cod_data_source_block jmgy6
_cod_original_sg_symbol_Hall '-P 2ybc '
_cod_original_sg_symbol_H-M 'P 21/c'
_cod_database_code 7023459

loop_
_symmetry_equiv_pos_as_xyz
'x, y, z'
'-x, y+1/2, -z+1/2'
'-x, -y, -z'
'x, -y-1/2, z-1/2'

loop_
_atom_site_label
_atom_site_type_symbol
_atom_site_fract_x
_atom_site_fract_y
_atom_site_fract_z
_atom_site_U_iso_or_equiv
_atom_site_adp_type
_atom_site_occupancy
_atom_site_symmetry_multiplicity
_atom_site_calc_flag
_atom_site_refinement_flags
_atom_site_disorder_assembly
_atom_site_disorder_group
Yb1 Yb 0.259485(17) 0.359842(6) 0.141479(11) 0.02986(5) Uani 1 1 d . . .
F1A F 0.2785(9) 0.4874(3) -0.1042(5) 0.085(2) Uani 0.781(10) 1 d P A 1
F2A F 0.2297(8) 0.4065(2) -0.1194(3) 0.0819(18) Uani 0.781(10) 1 d P A 1
F3A F 0.4536(7) 0.4334(3) -0.0448(5) 0.096(2) Uani 0.781(10) 1 d P A 1
F1B F 0.331(3) 0.3944(7) -0.0894(13) 0.078(7) Uani 0.219(10) 1 d P A 2
F2B F 0.463(3) 0.4540(18) -0.043(2) 0.158(16) Uani 0.219(10) 1 d P A 2
F3B F 0.243(3) 0.4723(16) -0.1197(15) 0.122(15) Uani 0.219(10) 1 d P A 2
F4 F 0.0852(4) 0.56968(11) 0.05520(18) 0.0607(8) Uani 1 1 d . A .
F5 F 0.0853(3) 0.53249(11) 0.1603(2) 0.0608(8) Uani 1 1 d . A .
F6 F 0.3735(4) 0.59035(12) 0.1297(2) 0.0680(8) Uani 1 1 d . . .
F7 F 0.2465(4) 0.62086(11) 0.1903(2) 0.0720(9) Uani 1 1 d . . .
F8A F 0.3557(6) 0.5418(2) 0.2985(3) 0.1296(19) Uani 1 1 d . A .
F9A F 0.5292(4) 0.58819(12) 0.2887(2) 0.0778(11) Uani 1 1 d . A .
F10A F 0.4781(4) 0.51195(13) 0.2369(3) 0.1196(19) Uani 1 1 d . A .
F11A F 0.5442(4) 0.23221(12) 0.0587(2) 0.0648(8) Uani 1 1 d . . .
F12A F 0.6940(3) 0.25578(16) 0.1772(2) 0.0801(11) Uani 1 1 d . . .
F13A F 0.5974(4) 0.17806(13) 0.1546(3) 0.0908(11) Uani 1 1 d . . .
F14 F 0.2294(4) 0.14843(12) 0.2321(2) 0.0754(10) Uani 1 1 d . . .
F15 F 0.1071(4) 0.21127(13) 0.25494(19) 0.0679(9) Uani 1 1 d . . .
F16 F 0.0309(4) 0.16796(18) 0.0632(2) 0.0918(12) Uani 1 1 d . C .
F17 F -0.0966(3) 0.21457(13) 0.1066(2) 0.0749(10) Uani 1 1 d . C .
F18 F 0.0033(6) 0.08299(15) 0.1386(4) 0.140(2) Uani 1 1 d . . .
F19 F -0.2081(5) 0.12010(19) 0.0738(3) 0.1114(16) Uani 1 1 d . . .
F20 F -0.0908(4) 0.12721(16) 0.2011(3) 0.0940(13) Uani 1 1 d . . .
F21A F 0.8012(4) 0.4199(4) 0.4079(3) 0.193(4) Uani 1 1 d . . .
F22A F 0.8023(4) 0.37263(15) 0.3150(3) 0.0923(13) Uani 1 1 d . . .
F23A F 0.7504(4) 0.45181(16) 0.2947(4) 0.141(3) Uani 1 1 d . . .
F24 F 0.2023(6) 0.35135(17) 0.3828(3) 0.1262(17) Uani 1 1 d . . .
F25 F 0.4233(6) 0.3743(2) 0.4719(2) 0.1254(18) Uani 1 1 d . . .
F26 F 0.1284(8) 0.4491(3) 0.3407(3) 0.175(3) Uani 1 1 d . C .
F27 F 0.3422(8) 0.47593(17) 0.4137(4) 0.164(2) Uani 1 1 d . C .
F28A F 0.1601(16) 0.4062(5) 0.4988(9) 0.131(4) Uani 0.571(12) 1 d P B 1
F29A F 0.1096(11) 0.4847(5) 0.4637(6) 0.095(3) Uani 0.571(12) 1 d P B 1
F30A F 0.3339(14) 0.4610(6) 0.5407(7) 0.119(5) Uani 0.571(12) 1 d P B 1
F28B F 0.1007(16) 0.4183(11) 0.4611(12) 0.161(10) Uani 0.429(12) 1 d P B 2
F29B F 0.192(2) 0.4959(8) 0.4873(12) 0.134(7) Uani 0.429(12) 1 d P B 2
F30B F 0.3114(18) 0.4295(9) 0.5467(8) 0.127(8) Uani 0.429(12) 1 d P B 2
O1 O 0.3076(3) 0.39640(11) 0.04296(18) 0.0360(6) Uani 1 1 d . A .
O2 O 0.2092(3) 0.44851(10) 0.13896(17) 0.0350(6) Uani 1 1 d . A .
O3 O 0.4201(3) 0.29890(11) 0.13357(19) 0.0386(7) Uani 1 1 d . C .
O4 O 0.1916(3) 0.27977(11) 0.17561(17) 0.0347(6) Uani 1 1 d . C .
O5 O 0.4960(3) 0.38928(12) 0.22533(19) 0.0421(7) Uani 1 1 d . C .
O6 O 0.2650(3) 0.37308(11) 0.26471(18) 0.0398(7) Uani 1 1 d . C .
C1 C 0.3170(6) 0.4420(2) -0.0649(3) 0.0541(12) Uani 1 1 d . . .
C2 C 0.2874(4) 0.44059(16) 0.0094(3) 0.0360(9) Uani 1 1 d . A .
C3 C 0.2422(5) 0.48679(16) 0.0320(3) 0.0371(9) Uani 1 1 d . . .
H3 H 0.2338 0.5179 0.0034 0.044 Uiso 1 1 calc R A .
C4 C 0.2096(4) 0.48675(15) 0.0969(2) 0.0329(8) Uani 1 1 d . A .
C5 C 0.1690(5) 0.54011(16) 0.1219(3) 0.0398(9) Uani 1 1 d . . .
C6 C 0.3005(6) 0.57623(18) 0.1741(3) 0.0511(12) Uani 1 1 d . A .
C7 C 0.4173(7) 0.5546(2) 0.2517(4) 0.0709(18) Uani 1 1 d . . .
C8 C 0.5689(5) 0.22792(19) 0.1348(3) 0.0481(11) Uani 1 1 d . C .
C9 C 0.4389(4) 0.25012(17) 0.1466(3) 0.0379(9) Uani 1 1 d . . .
C10 C 0.3555(5) 0.21584(16) 0.1670(3) 0.0433(10) Uani 1 1 d . C .
H10 H 0.3790 0.1800 0.1722 0.052 Uiso 1 1 calc R . .
C11 C 0.2365(4) 0.23332(16) 0.1800(2) 0.0354(9) Uani 1 1 d . . .
C12 C 0.1467(5) 0.19167(17) 0.2003(3) 0.0422(10) Uani 1 1 d . C .
C13 C 0.0013(6) 0.1750(2) 0.1251(3) 0.0496(11) Uani 1 1 d . . .
C14 C -0.0755(7) 0.1249(2) 0.1351(5) 0.0723(18) Uani 1 1 d . C .
C15 C 0.7319(6) 0.4107(3) 0.3284(4) 0.080(2) Uani 1 1 d . C .
C16 C 0.5650(5) 0.39803(18) 0.3000(3) 0.0477(12) Uani 1 1 d . . .
C17 C 0.5115(6) 0.3975(2) 0.3561(3) 0.0544(13) Uani 1 1 d . C .
H17 H 0.5753 0.4059 0.4100 0.065 Uiso 1 1 calc R . .
C18 C 0.3633(6) 0.38469(17) 0.3337(3) 0.0455(11) Uani 1 1 d . . .
C19 C 0.3115(7) 0.3864(2) 0.3997(3) 0.0582(14) Uani 1 1 d . C .
C20 C 0.2484(8) 0.4390(3) 0.4084(4) 0.0699(16) Uani 1 1 d . . .
C21 C 0.2103(7) 0.4469(3) 0.4785(4) 0.0700(17) Uani 1 1 d . B .
N1A N -0.0057(10) 0.3712(3) 0.1107(5) 0.0250(17) Uani 0.553(4) 1 d P C 1
N2A N 0.0823(10) 0.3187(4) 0.0165(6) 0.028(2) Uani 0.553(4) 1 d P C 1
C26A C -0.1072(8) 0.3404(3) 0.0506(5) 0.0218(16) Uani 0.553(4) 1 d P C 1
C27A C -0.0638(9) 0.3115(3) -0.0009(5) 0.0203(16) Uani 0.553(4) 1 d P C 1
C28A C 0.1251(11) 0.2934(5) -0.0330(8) 0.038(3) Uani 0.553(4) 1 d P C 1
H28A H 0.2234 0.2980 -0.0240 0.045 Uiso 0.553(4) 1 calc PR C 1
C22A C -0.0476(10) 0.4001(4) 0.1559(6) 0.0328(18) Uani 0.553(4) 1 d P C 1
H22A H 0.0219 0.4222 0.1951 0.039 Uiso 0.553(4) 1 calc PR C 1
C23A C -0.1943(9) 0.3985(4) 0.1465(5) 0.0402(19) Uani 0.553(4) 1 d P C 1
H23A H -0.2206 0.4187 0.1800 0.048 Uiso 0.553(4) 1 calc PR C 1
C24A C -0.2961(11) 0.3676(4) 0.0889(7) 0.043(2) Uani 0.553(4) 1 d P C 1
H24A H -0.3935 0.3660 0.0826 0.051 Uiso 0.553(4) 1 calc PR C 1
C25A C -0.2565(9) 0.3381(4) 0.0392(6) 0.0323(17) Uani 0.553(4) 1 d P C 1
C29A C 0.0325(13) 0.2607(4) -0.0971(6) 0.042(2) Uani 0.553(4) 1 d P C 1
H29A H 0.0686 0.2436 -0.1292 0.050 Uiso 0.553(4) 1 calc PR C 1
C30A C -0.1117(13) 0.2543(4) -0.1114(6) 0.041(2) Uani 0.553(4) 1 d P C 1
H30A H -0.1748 0.2324 -0.1536 0.049 Uiso 0.553(4) 1 calc PR C 1
C31A C -0.1668(9) 0.2799(3) -0.0643(5) 0.0309(17) Uani 0.553(4) 1 d P C 1
C32A C -0.3163(12) 0.2769(4) -0.0731(7) 0.027(3) Uani 0.553(4) 1 d P C 1
C33A C -0.3589(8) 0.3065(3) -0.0240(6) 0.042(2) Uani 0.553(4) 1 d P C 1
H33A H -0.4581 0.3053 -0.0333 0.050 Uiso 0.553(4) 1 calc PR C 1
O7A O -0.4072(8) 0.2204(3) -0.1807(5) 0.072(2) Uani 0.553(4) 1 d P C 1
N3A N -0.4373(9) 0.2459(3) -0.1344(5) 0.057(2) Uani 0.553(4) 1 d P C 1
O8A O -0.5659(17) 0.2465(7) -0.1386(11) 0.077(5) Uani 0.553(4) 1 d P C 1
N1B N -0.0155(14) 0.3589(4) 0.0899(7) 0.028(2) Uani 0.447(4) 1 d P C 2
N2B N 0.1092(12) 0.3117(5) 0.0072(7) 0.023(2) Uani 0.447(4) 1 d P C 2
C26B C -0.1041(12) 0.3267(4) 0.0248(7) 0.026(2) Uani 0.447(4) 1 d P C 2
C27B C -0.0357(13) 0.3017(4) -0.0173(6) 0.026(2) Uani 0.447(4) 1 d P C 2
C28B C 0.1751(13) 0.2896(6) -0.0315(9) 0.031(3) Uani 0.447(4) 1 d P C 2
H28B H 0.2765 0.2962 -0.0133 0.038 Uiso 0.447(4) 1 calc PR C 2
C22B C -0.0772(14) 0.3836(4) 0.1301(7) 0.037(3) Uani 0.447(4) 1 d P C 2
H22B H -0.0163 0.4052 0.1734 0.045 Uiso 0.447(4) 1 calc PR C 2
C23B C -0.2329(15) 0.3790(5) 0.1112(8) 0.038(3) Uani 0.447(4) 1 d P C 2
H23B H -0.2725 0.3973 0.1406 0.046 Uiso 0.447(4) 1 calc PR C 2
C24B C -0.3194(12) 0.3466(4) 0.0485(7) 0.034(2) Uani 0.447(4) 1 d P C 2
H24B H -0.4194 0.3417 0.0359 0.041 Uiso 0.447(4) 1 calc PR C 2
C25B C -0.2616(10) 0.3206(4) 0.0025(7) 0.030(2) Uani 0.447(4) 1 d P C 2
C29B C 0.1021(13) 0.2568(5) -0.0986(7) 0.041(3) Uani 0.447(4) 1 d P C 2
H29B H 0.1511 0.2430 -0.1266 0.049 Uiso 0.447(4) 1 calc PR C 2
C30B C -0.0465(17) 0.2457(4) -0.1215(7) 0.039(3) Uani 0.447(4) 1 d P C 2
H30B H -0.0977 0.2221 -0.1640 0.047 Uiso 0.447(4) 1 calc PR C 2
C31B C -0.1203(12) 0.2689(4) -0.0824(7) 0.031(2) Uani 0.447(4) 1 d P C 2
C32B C -0.2735(11) 0.2604(4) -0.1032(6) 0.035(2) Uani 0.447(4) 1 d P C 2
H32B H -0.3298 0.2363 -0.1437 0.042 Uiso 0.447(4) 1 calc PR C 2
C33B C -0.3386(16) 0.2880(5) -0.0632(10) 0.027(3) Uani 0.447(4) 1 d P C 2
N3B N -0.5024(10) 0.2763(4) -0.0973(6) 0.046(2) Uani 0.447(4) 1 d P C 2
O7B O -0.5760(8) 0.3110(4) -0.0879(6) 0.067(3) Uani 0.447(4) 1 d P C 2
O8B O -0.5436(19) 0.2344(7) -0.1339(14) 0.060(4) Uani 0.447(4) 1 d P C 2

loop_
_atom_site_aniso_label
_atom_site_aniso_U_11
_atom_site_aniso_U_22
_atom_site_aniso_U_33
_atom_site_aniso_U_23
_atom_site_aniso_U_13
_atom_site_aniso_U_12
Yb1 0.02608(7) 0.02315(7) 0.03802(8) -0.00102(7) 0.01265(6) -0.00057(7)
F1A 0.145(5) 0.062(3) 0.080(4) 0.029(3) 0.079(4) 0.028(3)
F2A 0.116(4) 0.084(4) 0.052(3) -0.021(2) 0.044(3) -0.005(3)
F3A 0.079(3) 0.145(6) 0.103(4) 0.058(4) 0.075(3) 0.055(4)
F1B 0.150(19) 0.046(9) 0.078(13) -0.014(8) 0.084(13) -0.011(11)
F2B 0.105(15) 0.30(4) 0.100(18) -0.06(2) 0.069(14) -0.13(2)
F3B 0.082(13) 0.26(4) 0.038(10) 0.060(17) 0.039(10) 0.10(2)
F4 0.0762(19) 0.0404(15) 0.0613(18) 0.0136(13) 0.0277(15) 0.0242(14)
F5 0.0741(18) 0.0419(15) 0.094(2) 0.0066(14) 0.0620(17) 0.0121(14)
F6 0.102(2) 0.0497(17) 0.077(2) 0.0025(15) 0.0622(19) -0.0100(16)
F7 0.096(2) 0.0340(14) 0.086(2) -0.0122(15) 0.041(2) 0.0126(15)
F8A 0.137(4) 0.172(5) 0.087(3) 0.069(3) 0.057(3) 0.001(4)
F9A 0.084(2) 0.0487(18) 0.068(2) -0.0115(15) 0.0071(18) -0.0204(16)
F10A 0.075(2) 0.0428(18) 0.146(4) -0.025(2) -0.032(2) 0.0176(17)
F11A 0.086(2) 0.0608(18) 0.0669(19) 0.0064(15) 0.0520(17) 0.0124(16)
F12A 0.0407(15) 0.106(3) 0.093(3) -0.015(2) 0.0299(16) 0.0093(17)
F13A 0.119(2) 0.0574(18) 0.153(3) 0.0588(19) 0.111(2) 0.0554(18)
F14 0.0615(18) 0.0577(18) 0.106(3) 0.0515(18) 0.0375(18) 0.0171(15)
F15 0.094(2) 0.073(2) 0.0582(18) -0.0080(15) 0.0534(17) -0.0180(18)
F16 0.096(2) 0.127(3) 0.069(2) -0.044(2) 0.052(2) -0.051(2)
F17 0.0499(17) 0.066(2) 0.095(2) 0.0322(18) 0.0208(17) 0.0062(15)
F18 0.125(4) 0.0370(19) 0.280(7) -0.019(3) 0.111(4) -0.017(2)
F19 0.084(3) 0.118(3) 0.120(4) -0.020(3) 0.037(3) -0.059(3)
F20 0.095(3) 0.098(3) 0.105(3) 0.025(2) 0.059(2) -0.027(2)
F21A 0.046(2) 0.415(11) 0.092(3) -0.114(5) 0.008(2) -0.045(4)
F22A 0.0498(18) 0.077(2) 0.143(4) 0.005(2) 0.038(2) 0.0208(17)
F23A 0.0441(19) 0.057(2) 0.295(7) 0.001(3) 0.054(3) -0.0126(17)
F24 0.214(4) 0.099(3) 0.126(3) -0.047(2) 0.129(3) -0.094(3)
F25 0.141(4) 0.180(5) 0.054(2) 0.059(3) 0.043(2) 0.076(4)
F26 0.232(6) 0.214(6) 0.053(3) 0.021(3) 0.042(3) 0.146(5)
F27 0.320(6) 0.060(2) 0.257(5) -0.034(3) 0.257(5) -0.043(3)
F28A 0.208(10) 0.102(7) 0.168(10) -0.010(7) 0.159(8) -0.038(8)
F29A 0.095(6) 0.127(9) 0.081(6) 0.003(5) 0.055(5) 0.032(6)
F30A 0.090(6) 0.192(13) 0.067(6) -0.065(7) 0.029(5) -0.050(7)
F28B 0.086(8) 0.28(3) 0.152(15) -0.086(15) 0.089(8) -0.072(11)
F29B 0.187(18) 0.121(11) 0.133(13) -0.036(9) 0.106(14) 0.016(13)
F30B 0.097(10) 0.24(2) 0.038(5) 0.009(10) 0.026(6) 0.034(12)
O1 0.0389(14) 0.0285(13) 0.0456(16) -0.0041(12) 0.0237(13) -0.0026(11)
O2 0.0429(14) 0.0259(13) 0.0426(16) 0.0016(11) 0.0249(13) 0.0001(11)
O3 0.0358(14) 0.0271(13) 0.0527(18) -0.0003(12) 0.0201(13) 0.0004(11)
O4 0.0332(13) 0.0290(13) 0.0397(15) 0.0005(11) 0.0148(12) 0.0010(11)
O5 0.0317(14) 0.0386(16) 0.0475(18) -0.0093(13) 0.0108(13) -0.0034(12)
O6 0.0438(15) 0.0327(15) 0.0404(16) -0.0009(12) 0.0172(13) -0.0029(12)
C1 0.070(3) 0.052(3) 0.056(3) 0.003(2) 0.043(3) 0.010(3)
C2 0.0338(18) 0.035(2) 0.039(2) -0.0020(16) 0.0166(17) -0.0055(16)
C3 0.046(2) 0.0291(19) 0.039(2) 0.0040(16) 0.0218(18) 0.0020(17)
C4 0.0347(18) 0.0249(17) 0.039(2) -0.0016(15) 0.0172(17) -0.0001(15)
C5 0.047(2) 0.031(2) 0.048(2) 0.0046(17) 0.027(2) 0.0081(18)
C6 0.068(3) 0.029(2) 0.056(3) -0.002(2) 0.028(2) 0.005(2)
C7 0.076(4) 0.039(3) 0.072(4) 0.001(3) 0.011(3) -0.003(3)
C8 0.050(2) 0.040(2) 0.060(3) 0.011(2) 0.031(2) 0.014(2)
C9 0.0348(19) 0.035(2) 0.043(2) 0.0026(17) 0.0168(18) 0.0060(17)
C10 0.054(2) 0.0267(19) 0.058(3) 0.0053(18) 0.033(2) 0.0091(18)
C11 0.0357(19) 0.0314(19) 0.035(2) 0.0052(16) 0.0122(17) -0.0020(16)
C12 0.048(2) 0.035(2) 0.045(2) 0.0108(18) 0.023(2) 0.0044(18)
C13 0.055(3) 0.046(3) 0.057(3) -0.006(2) 0.033(2) -0.012(2)
C14 0.067(4) 0.048(3) 0.105(5) 0.002(3) 0.043(4) -0.014(3)
C15 0.037(3) 0.101(5) 0.084(4) -0.053(4) 0.011(3) -0.004(3)
C16 0.0296(19) 0.040(2) 0.057(3) -0.013(2) 0.005(2) 0.0005(18)
C17 0.050(3) 0.056(3) 0.039(3) -0.007(2) 0.004(2) 0.006(2)
C18 0.058(3) 0.030(2) 0.042(2) 0.0085(18) 0.017(2) 0.006(2)
C19 0.081(4) 0.048(3) 0.043(3) 0.011(2) 0.026(3) 0.000(3)
C20 0.099(4) 0.066(4) 0.055(3) 0.003(3) 0.044(3) 0.008(3)
C21 0.072(4) 0.094(5) 0.049(3) -0.010(3) 0.032(3) -0.011(4)
N1A 0.030(3) 0.026(4) 0.024(4) -0.004(3) 0.017(3) 0.007(3)
N2A 0.036(4) 0.027(4) 0.030(4) -0.006(3) 0.021(3) 0.004(3)
C26A 0.021(3) 0.022(4) 0.018(4) 0.006(3) 0.005(3) -0.004(3)
C27A 0.027(3) 0.019(4) 0.016(3) -0.005(3) 0.011(3) -0.001(3)
C28A 0.034(5) 0.033(5) 0.047(5) 0.005(4) 0.020(5) 0.004(4)
C22A 0.032(4) 0.035(5) 0.036(4) 0.000(3) 0.020(3) 0.006(3)
C23A 0.041(4) 0.052(5) 0.034(4) 0.008(4) 0.022(4) 0.013(4)
C24A 0.034(5) 0.046(6) 0.047(6) 0.005(5) 0.018(4) 0.005(4)
C25A 0.025(4) 0.034(4) 0.037(5) 0.012(3) 0.014(4) 0.000(3)
C29A 0.060(6) 0.034(4) 0.040(5) -0.010(3) 0.030(5) -0.006(5)
C30A 0.059(6) 0.033(5) 0.029(5) -0.006(4) 0.017(4) -0.007(4)
C31A 0.041(4) 0.019(3) 0.025(4) 0.004(3) 0.008(3) -0.005(3)
C32A 0.030(4) 0.015(4) 0.029(4) -0.004(3) 0.006(4) 0.003(3)
C33A 0.020(3) 0.042(4) 0.051(5) 0.018(4) 0.007(3) -0.003(3)
O7A 0.059(4) 0.058(4) 0.060(4) -0.021(4) -0.005(3) -0.013(3)
N3A 0.053(5) 0.051(4) 0.034(4) 0.003(3) -0.007(3) -0.021(4)
O8A 0.038(5) 0.112(12) 0.062(7) -0.013(7) 0.006(4) -0.013(6)
N1B 0.040(5) 0.019(4) 0.031(5) -0.003(4) 0.021(4) 0.007(4)
N2B 0.033(5) 0.019(4) 0.029(4) -0.008(3) 0.024(4) 0.001(3)
C26B 0.032(5) 0.020(5) 0.023(5) -0.003(4) 0.012(4) 0.000(4)
C27B 0.040(5) 0.020(5) 0.026(5) -0.001(3) 0.022(4) 0.006(4)
C28B 0.033(6) 0.029(5) 0.039(6) -0.004(4) 0.022(5) 0.003(5)
C22B 0.042(6) 0.024(5) 0.033(6) -0.005(4) 0.006(5) -0.002(4)
C23B 0.046(7) 0.038(6) 0.029(6) -0.007(5) 0.016(6) 0.002(6)
C24B 0.025(5) 0.032(5) 0.038(6) 0.007(4) 0.008(5) -0.001(4)
C25B 0.027(4) 0.025(4) 0.032(5) 0.006(4) 0.008(4) 0.004(4)
C29B 0.047(6) 0.042(6) 0.040(6) 0.005(4) 0.026(5) 0.005(5)
C30B 0.061(8) 0.025(5) 0.026(5) -0.005(4) 0.015(5) -0.002(5)
C31B 0.038(5) 0.030(6) 0.027(6) -0.005(4) 0.015(5) 0.003(4)
C32B 0.038(5) 0.022(4) 0.035(5) -0.005(4) 0.008(4) -0.009(4)
C33B 0.028(5) 0.015(6) 0.039(6) 0.002(4) 0.017(4) 0.008(4)
N3B 0.037(4) 0.051(5) 0.043(5) 0.002(4) 0.012(4) -0.008(4)
O7B 0.033(4) 0.071(6) 0.085(6) 0.001(5) 0.017(4) 0.007(4)
O8B 0.034(7) 0.046(6) 0.078(9) -0.015(5) 0.006(6) -0.023(5)

loop_
_atom_type_symbol
_atom_type_description
_atom_type_scat_dispersion_real
_atom_type_scat_dispersion_imag
_atom_type_scat_source
C C 0.0033 0.0016 'International Tables Vol C Tables 4.2.6.8 and 6.1.1.4'
H H 0.0000 0.0000 'International Tables Vol C Tables 4.2.6.8 and 6.1.1.4'
F F 0.0171 0.0103 'International Tables Vol C Tables 4.2.6.8 and 6.1.1.4'
N N 0.0061 0.0033 'International Tables Vol C Tables 4.2.6.8 and 6.1.1.4'
O O 0.0106 0.0060 'International Tables Vol C Tables 4.2.6.8 and 6.1.1.4'
Yb Yb -0.3850 5.5486 'International Tables Vol C Tables 4.2.6.8 and 6.1.1.4'

loop_
_geom_angle_atom_site_label_1
_geom_angle_atom_site_label_2
_geom_angle_atom_site_label_3
_geom_angle
O6 Yb1 O1 145.17(10)
O6 Yb1 O3 117.93(11)
O1 Yb1 O3 79.02(10)
O6 Yb1 O5 74.43(11)
O1 Yb1 O5 82.84(11)
O3 Yb1 O5 73.67(10)
O6 Yb1 O2 77.35(10)
O1 Yb1 O2 73.28(10)
O3 Yb1 O2 144.49(10)
O5 Yb1 O2 81.13(10)
O6 Yb1 O4 74.46(10)
O1 Yb1 O4 140.18(10)
O3 Yb1 O4 74.36(10)
O5 Yb1 O4 116.37(10)
O2 Yb1 O4 140.50(10)
O6 Yb1 N2A 133.7(3)
O1 Yb1 N2A 75.2(3)
O3 Yb1 N2A 83.1(2)
O5 Yb1 N2A 150.6(2)
O2 Yb1 N2A 110.1(3)
O4 Yb1 N2A 72.7(3)
O6 Yb1 N1A 75.2(2)
O1 Yb1 N1A 111.6(2)
O3 Yb1 N1A 141.4(2)
O5 Yb1 N1A 142.52(19)
O2 Yb1 N1A 71.2(2)
O4 Yb1 N1A 75.2(2)
N2A Yb1 N1A 65.5(3)
O6 Yb1 N1B 84.2(3)
O1 Yb1 N1B 107.6(3)
O3 Yb1 N1B 131.7(2)
O5 Yb1 N1B 153.4(2)
O2 Yb1 N1B 78.8(2)
O4 Yb1 N1B 71.4(3)
N2A Yb1 N1B 54.8(3)
N1A Yb1 N1B 10.9(2)
O6 Yb1 N2B 141.0(3)
O1 Yb1 N2B 70.4(3)
O3 Yb1 N2B 74.7(2)
O5 Yb1 N2B 141.7(3)
O2 Yb1 N2B 114.9(3)
O4 Yb1 N2B 74.3(3)
N2A Yb1 N2B 9.2(3)
N1A Yb1 N2B 74.7(3)
N1B Yb1 N2B 64.0(3)
C2 O1 Yb1 135.5(3)
C4 O2 Yb1 135.3(3)
C9 O3 Yb1 134.5(3)
C11 O4 Yb1 134.4(3)
C16 O5 Yb1 133.3(3)
C18 O6 Yb1 135.0(3)
F3B C1 F3A 121.5(16)
F3B C1 F1B 114.3(19)
F3A C1 F1B 70.9(12)
F3B C1 F1A 23(2)
F3A C1 F1A 108.5(7)
F1B C1 F1A 131.2(10)
F3B C1 F2A 81.7(19)
F3A C1 F2A 110.9(6)
F1B C1 F2A 42.4(11)
F1A C1 F2A 104.3(6)
F3B C1 F2B 106(2)
F3A C1 F2B 23(2)
F1B C1 F2B 92(2)
F1A C1 F2B 88.4(19)
F2A C1 F2B 128.1(18)
F3B C1 C2 117.7(14)
F3A C1 C2 111.1(5)
F1B C1 C2 112.4(9)
F1A C1 C2 112.7(5)
F2A C1 C2 109.3(5)
F2B C1 C2 111.4(15)
O1 C2 C3 127.3(4)
O1 C2 C1 114.3(4)
C3 C2 C1 118.4(4)
C4 C3 C2 120.2(4)
C4 C3 H3 119.9
C2 C3 H3 119.9
O2 C4 C3 127.9(4)
O2 C4 C5 114.7(4)
C3 C4 C5 117.4(4)
F5 C5 F4 106.4(3)
F5 C5 C6 108.8(4)
F4 C5 C6 103.9(4)
F5 C5 C4 110.4(3)
F4 C5 C4 110.5(4)
C6 C5 C4 116.2(4)
F7 C6 F6 107.1(4)
F7 C6 C7 108.4(4)
F6 C6 C7 105.8(5)
F7 C6 C5 108.8(4)
F6 C6 C5 108.7(4)
C7 C6 C5 117.5(4)
F8A C7 F9A 111.3(6)
F8A C7 F10A 109.5(5)
F9A C7 F10A 105.5(5)
F8A C7 C6 109.0(6)
F9A C7 C6 111.8(5)
F10A C7 C6 109.6(5)
F13A C8 F11A 106.7(4)
F13A C8 F12A 108.6(4)
F11A C8 F12A 104.5(4)
F13A C8 C9 114.1(4)
F11A C8 C9 111.5(4)
F12A C8 C9 111.0(4)
O3 C9 C10 128.1(4)
O3 C9 C8 113.5(4)
C10 C9 C8 118.4(4)
C9 C10 C11 121.7(4)
C9 C10 H10 119.2
C11 C10 H10 119.2
O4 C11 C10 126.9(4)
O4 C11 C12 115.2(4)
C10 C11 C12 117.9(4)
F14 C12 F15 108.2(4)
F14 C12 C11 110.6(4)
F15 C12 C11 109.8(4)
F14 C12 C13 108.3(4)
F15 C12 C13 107.2(4)
C11 C12 C13 112.6(4)
F16 C13 F17 108.1(5)
F16 C13 C14 108.4(5)
F17 C13 C14 107.4(4)
F16 C13 C12 108.8(4)
F17 C13 C12 108.0(4)
C14 C13 C12 115.9(5)
F20 C14 F19 108.0(6)
F20 C14 F18 108.6(6)
F19 C14 F18 108.9(6)
F20 C14 C13 110.8(5)
F19 C14 C13 110.0(5)
F18 C14 C13 110.5(5)
F23A C15 F22A 107.7(6)
F23A C15 F21A 106.3(7)
F22A C15 F21A 106.8(6)
F23A C15 C16 112.5(5)
F22A C15 C16 112.7(5)
F21A C15 C16 110.5(6)
O5 C16 C17 128.6(4)
O5 C16 C15 112.4(5)
C17 C16 C15 119.1(5)
C16 C17 C18 121.0(4)
C16 C17 H17 119.5
C18 C17 H17 119.5
O6 C18 C17 127.1(5)
O6 C18 C19 115.2(5)
C17 C18 C19 117.7(5)
F25 C19 F24 108.0(5)
F25 C19 C20 107.3(5)
F24 C19 C20 105.7(5)
F25 C19 C18 110.9(5)
F24 C19 C18 109.8(4)
C20 C19 C18 114.9(4)
F27 C20 F26 104.5(6)
F27 C20 C19 108.5(6)
F26 C20 C19 108.6(5)
F27 C20 C21 107.3(5)
F26 C20 C21 108.0(6)
C19 C20 C21 119.1(5)
F28B C21 F28A 34.5(12)
F28B C21 F29B 116.1(16)
F28A C21 F29B 130.3(12)
F28B C21 F30B 105.5(15)
F28A C21 F30B 71.1(11)
F29B C21 F30B 107.8(13)
F28B C21 F30A 140.7(13)
F28A C21 F30A 108.0(10)
F29B C21 F30A 75.8(11)
F30B C21 F30A 38.5(10)
F28B C21 F29A 82.3(13)
F28A C21 F29A 106.1(9)
F29B C21 F29A 35.2(9)
F30B C21 F29A 129.6(11)
F30A C21 F29A 108.3(10)
F28B C21 C20 104.0(11)
F28A C21 C20 115.5(8)
F29B C21 C20 110.1(10)
F30B C21 C20 113.4(10)
F30A C21 C20 106.1(8)
F29A C21 C20 112.5(7)
C22A N1A C26A 120.0(9)
C22A N1A Yb1 122.8(6)
C26A N1A Yb1 116.6(6)
C28A N2A C27A 115.0(9)
C28A N2A Yb1 122.2(7)
C27A N2A Yb1 121.8(6)
N1A C26A C25A 119.5(9)
N1A C26A C27A 120.0(7)
C25A C26A C27A 120.6(8)
N2A C27A C31A 125.1(9)
N2A C27A C26A 113.6(7)
C31A C27A C26A 121.3(8)
N2A C28A C29A 124.5(10)
N2A C28A H28A 117.7
C29A C28A H28A 117.7
N1A C22A C23A 121.9(9)
N1A C22A H22A 119.1
C23A C22A H22A 119.1
C24A C23A C22A 119.5(9)
C24A C23A H23A 120.2
C22A C23A H23A 120.2
C23A C24A C25A 119.9(9)
C23A C24A H24A 120.1
C25A C24A H24A 120.1
C24A C25A C33A 122.7(9)
C24A C25A C26A 119.2(8)
C33A C25A C26A 118.0(10)
C30A C29A C28A 118.2(9)
C30A C29A H29A 120.9
C28A C29A H29A 120.9
C29A C30A C31A 121.3(9)
C29A C30A H30A 119.3
C31A C30A H30A 119.3
C30A C31A C27A 115.9(8)
C30A C31A C32A 127.0(8)
C27A C31A C32A 117.1(9)
C33A C32A C31A 121.2(9)
C33A C32A N3A 113.8(10)
C31A C32A N3A 124.9(10)
C32A C33A C25A 121.7(9)
C32A C33A H33A 119.1
C25A C33A H33A 119.1
O7A N3A O8A 122.8(11)
O7A N3A C32A 116.6(9)
O8A N3A C32A 120.6(12)
C22B N1B C26B 119.1(11)
C22B N1B Yb1 120.4(8)
C26B N1B Yb1 120.0(8)
C28B N2B C27B 118.7(11)
C28B N2B Yb1 121.2(9)
C27B N2B Yb1 119.3(7)
N1B C26B C27B 117.7(11)
N1B C26B C25B 119.5(11)
C27B C26B C25B 122.8(10)
N2B C27B C31B 123.2(10)
N2B C27B C26B 117.4(10)
C31B C27B C26B 119.4(11)
N2B C28B C29B 123.6(11)
N2B C28B H28B 118.2
C29B C28B H28B 118.2
N1B C22B C23B 124.1(11)
N1B C22B H22B 118.0
C23B C22B H22B 118.0
C24B C23B C22B 117.0(11)
C24B C23B H23B 121.5
C22B C23B H23B 121.5
C23B C24B C25B 121.6(11)
C23B C24B H24B 119.2
C25B C24B H24B 119.2
C33B C25B C24B 126.7(10)
C33B C25B C26B 114.6(11)
C24B C25B C26B 118.7(10)
C30B C29B C28B 116.8(11)
C30B C29B H29B 121.6
C28B C29B H29B 121.6
C31B C30B C29B 121.0(11)
C31B C30B H30B 119.5
C29B C30B H30B 119.5
C30B C31B C27B 116.5(10)
C30B C31B C32B 124.5(11)
C27B C31B C32B 118.9(11)
C33B C32B C31B 119.8(11)
C33B C32B H32B 120.1
C31B C32B H32B 120.1
C25B C33B C32B 124.3(12)
C25B C33B N3B 123.9(12)
C32B C33B N3B 111.8(11)
O7B N3B O8B 129.4(12)
O7B N3B C33B 114.8(9)
O8B N3B C33B 115.8(13)

loop_
_geom_bond_atom_site_label_1
_geom_bond_atom_site_label_2
_geom_bond_distance
Yb1 O6 2.278(3)
Yb1 O1 2.283(3)
Yb1 O3 2.284(3)
Yb1 O5 2.287(3)
Yb1 O2 2.297(3)
Yb1 O4 2.316(3)
Yb1 N2A 2.413(10)
Yb1 N1A 2.471(9)
Yb1 N1B 2.475(13)
Yb1 N2B 2.549(11)
F1A C1 1.320(9)
F2A C1 1.334(8)
F3A C1 1.265(7)
F1B C1 1.318(17)
F2B C1 1.36(3)
F3B C1 1.22(3)
F4 C5 1.356(5)
F5 C5 1.339(5)
F6 C6 1.374(6)
F7 C6 1.345(5)
F8A C7 1.313(8)
F9A C7 1.323(6)
F10A C7 1.329(7)
F11A C8 1.317(6)
F12A C8 1.337(6)
F13A C8 1.309(5)
F14 C12 1.337(5)
F15 C12 1.337(5)
F16 C13 1.319(6)
F17 C13 1.333(6)
F18 C14 1.306(7)
F19 C14 1.300(7)
F20 C14 1.300(8)
F21A C15 1.326(8)
F22A C15 1.285(7)
F23A C15 1.269(9)
F24 C19 1.332(7)
F25 C19 1.328(6)
F26 C20 1.306(8)
F27 C20 1.299(8)
F28A C21 1.274(13)
F29A C21 1.327(13)
F30A C21 1.298(12)
F28B C21 1.230(18)
F29B C21 1.277(19)
F30B C21 1.281(15)
O1 C2 1.250(5)
O2 C4 1.243(5)
O3 C9 1.256(5)
O4 C11 1.248(5)
O5 C16 1.249(6)
O6 C18 1.239(5)
C1 C2 1.532(7)
C2 C3 1.387(6)
C3 C4 1.379(6)
C3 H3 0.9300
C4 C5 1.542(6)
C5 C6 1.531(7)
C6 C7 1.480(8)
C8 C9 1.525(6)
C9 C10 1.373(6)
C10 C11 1.394(6)
C10 H10 0.9300
C11 C12 1.542(6)
C12 C13 1.544(7)
C13 C14 1.540(7)
C15 C16 1.543(7)
C16 C17 1.369(8)
C17 C18 1.388(7)
C17 H17 0.9300
C18 C19 1.530(7)
C19 C20 1.515(8)
C20 C21 1.523(8)
N1A C22A 1.316(11)
N1A C26A 1.358(10)
N2A C28A 1.338(13)
N2A C27A 1.363(12)
C26A C25A 1.417(12)
C26A C27A 1.418(11)
C27A C31A 1.405(10)
C28A C29A 1.397(16)
C28A H28A 0.9300
C22A C23A 1.402(12)
C22A H22A 0.9300
C23A C24A 1.340(14)
C23A H23A 0.9300
C24A C25A 1.376(15)
C24A H24A 0.9300
C25A C33A 1.402(12)
C29A C30A 1.357(15)
C29A H29A 0.9300
C30A C31A 1.385(14)
C30A H30A 0.9300
C31A C32A 1.437(15)
C32A C33A 1.385(13)
C32A N3A 1.456(12)
C33A H33A 0.9300
O7A N3A 1.215(12)
N3A O8A 1.257(19)
N1B C22B 1.322(15)
N1B C26B 1.387(13)
N2B C28B 1.301(14)
N2B C27B 1.335(15)
C26B C27B 1.402(14)
C26B C25B 1.448(15)
C27B C31B 1.387(16)
C28B C29B 1.390(19)
C28B H28B 0.9300
C22B C23B 1.442(19)
C22B H22B 0.9300
C23B C24B 1.359(15)
C23B H23B 0.9300
C24B C25B 1.395(16)
C24B H24B 0.9300
C25B C33B 1.374(18)
C29B C30B 1.381(17)
C29B H29B 0.9300
C30B C31B 1.382(16)
C30B H30B 0.9300
C31B C32B 1.420(15)
C32B C33B 1.381(15)
C32B H32B 0.9300
C33B N3B 1.497(17)
N3B O7B 1.211(12)
N3B O8B 1.22(2)

loop_
_geom_torsion_atom_site_label_1
_geom_torsion_atom_site_label_2
_geom_torsion_atom_site_label_3
_geom_torsion_atom_site_label_4
_geom_torsion
O6 Yb1 O1 C2 -42.2(4)
O3 Yb1 O1 C2 -166.0(4)
O5 Yb1 O1 C2 -91.4(4)
O2 Yb1 O1 C2 -8.5(4)
O4 Yb1 O1 C2 145.4(3)
N2A Yb1 O1 C2 108.3(4)
N1A Yb1 O1 C2 52.8(4)
N1B Yb1 O1 C2 63.5(4)
N2B Yb1 O1 C2 116.5(5)
O6 Yb1 O2 C4 164.3(4)
O1 Yb1 O2 C4 3.2(4)
O3 Yb1 O2 C4 43.5(4)
O5 Yb1 O2 C4 88.4(4)
O4 Yb1 O2 C4 -150.5(3)
N2A Yb1 O2 C4 -63.6(5)
N1A Yb1 O2 C4 -117.3(4)
N1B Yb1 O2 C4 -109.2(5)
N2B Yb1 O2 C4 -55.1(5)
O6 Yb1 O3 C9 60.8(4)
O1 Yb1 O3 C9 -151.7(4)
O5 Yb1 O3 C9 122.6(4)
O2 Yb1 O3 C9 169.2(3)
O4 Yb1 O3 C9 -1.6(4)
N2A Yb1 O3 C9 -75.6(5)
N1A Yb1 O3 C9 -40.8(6)
N1B Yb1 O3 C9 -47.8(6)
N2B Yb1 O3 C9 -79.3(5)
O6 Yb1 O4 C11 -127.5(4)
O1 Yb1 O4 C11 48.1(4)
O3 Yb1 O4 C11 -1.8(4)
O5 Yb1 O4 C11 -64.1(4)
O2 Yb1 O4 C11 -173.4(3)
N2A Yb1 O4 C11 85.7(4)
N1A Yb1 O4 C11 154.2(4)
N1B Yb1 O4 C11 143.5(5)
N2B Yb1 O4 C11 76.3(4)
O6 Yb1 O5 C16 7.6(4)
O1 Yb1 O5 C16 161.0(4)
O3 Yb1 O5 C16 -118.4(4)
O2 Yb1 O5 C16 86.8(4)
O4 Yb1 O5 C16 -55.7(4)
N2A Yb1 O5 C16 -157.6(6)
N1A Yb1 O5 C16 44.5(6)
N1B Yb1 O5 C16 45.5(8)
N2B Yb1 O5 C16 -153.8(6)
O1 Yb1 O6 C18 -57.7(4)
O3 Yb1 O6 C18 54.9(4)
O5 Yb1 O6 C18 -6.5(4)
O2 Yb1 O6 C18 -90.7(4)
O4 Yb1 O6 C18 117.3(4)
N2A Yb1 O6 C18 163.5(5)
N1A Yb1 O6 C18 -164.3(4)
N1B Yb1 O6 C18 -170.5(5)
N2B Yb1 O6 C18 155.2(5)
Yb1 O1 C2 C3 9.9(7)
Yb1 O1 C2 C1 -170.1(3)
F3B C1 C2 O1 148(2)
F3A C1 C2 O1 -65.2(7)
F1B C1 C2 O1 12.1(14)
F1A C1 C2 O1 172.9(5)
F2A C1 C2 O1 57.5(6)
F2B C1 C2 O1 -90(2)
F3B C1 C2 C3 -32(2)
F3A C1 C2 C3 114.9(6)
F1B C1 C2 C3 -167.9(14)
F1A C1 C2 C3 -7.1(7)
F2A C1 C2 C3 -122.5(5)
F2B C1 C2 C3 90(2)
O1 C2 C3 C4 -2.1(7)
C1 C2 C3 C4 177.8(4)
Yb1 O2 C4 C3 1.0(7)
Yb1 O2 C4 C5 -178.8(3)
C2 C3 C4 O2 -3.2(7)
C2 C3 C4 C5 176.5(4)
O2 C4 C5 F5 -24.9(5)
C3 C4 C5 F5 155.3(4)
O2 C4 C5 F4 -142.4(4)
C3 C4 C5 F4 37.9(5)
O2 C4 C5 C6 99.5(5)
C3 C4 C5 C6 -80.2(5)
F5 C5 C6 F7 -54.9(5)
F4 C5 C6 F7 58.2(5)
C4 C5 C6 F7 179.8(4)
F5 C5 C6 F6 -171.2(3)
F4 C5 C6 F6 -58.1(4)
C4 C5 C6 F6 63.5(5)
F5 C5 C6 C7 68.7(6)
F4 C5 C6 C7 -178.2(5)
C4 C5 C6 C7 -56.6(6)
F7 C6 C7 F8A 63.4(6)
F6 C6 C7 F8A 178.0(5)
C5 C6 C7 F8A -60.4(7)
F7 C6 C7 F9A -60.1(7)
F6 C6 C7 F9A 54.5(6)
C5 C6 C7 F9A 176.1(5)
F7 C6 C7 F10A -176.8(5)
F6 C6 C7 F10A -62.2(6)
C5 C6 C7 F10A 59.4(7)
Yb1 O3 C9 C10 4.2(7)
Yb1 O3 C9 C8 -177.9(3)
F13A C8 C9 O3 174.7(4)
F11A C8 C9 O3 -64.3(5)
F12A C8 C9 O3 51.8(5)
F13A C8 C9 C10 -7.2(7)
F11A C8 C9 C10 113.8(5)
F12A C8 C9 C10 -130.2(5)
O3 C9 C10 C11 -3.3(8)
C8 C9 C10 C11 179.0(4)
Yb1 O4 C11 C10 2.9(7)
Yb1 O4 C11 C12 -175.9(3)
C9 C10 C11 O4 -0.3(7)
C9 C10 C11 C12 178.4(4)
O4 C11 C12 F14 -157.6(4)
C10 C11 C12 F14 23.5(6)
O4 C11 C12 F15 -38.3(5)
C10 C11 C12 F15 142.9(4)
O4 C11 C12 C13 81.1(5)
C10 C11 C12 C13 -97.8(5)
F14 C12 C13 F16 -78.9(5)
F15 C12 C13 F16 164.6(4)
C11 C12 C13 F16 43.7(5)
F14 C12 C13 F17 163.9(4)
F15 C12 C13 F17 47.4(5)
C11 C12 C13 F17 -73.4(5)
F14 C12 C13 C14 43.5(6)
F15 C12 C13 C14 -73.0(5)
C11 C12 C13 C14 166.1(4)
F16 C13 C14 F20 172.3(5)
F17 C13 C14 F20 -71.1(6)
C12 C13 C14 F20 49.7(7)
F16 C13 C14 F19 -68.4(7)
F17 C13 C14 F19 48.2(7)
C12 C13 C14 F19 169.0(5)
F16 C13 C14 F18 51.9(7)
F17 C13 C14 F18 168.5(6)
C12 C13 C14 F18 -70.7(7)
Yb1 O5 C16 C17 -7.6(8)
Yb1 O5 C16 C15 172.3(4)
F23A C15 C16 O5 61.2(7)
F22A C15 C16 O5 -60.8(8)
F21A C15 C16 O5 179.9(6)
F23A C15 C16 C17 -118.9(7)
F22A C15 C16 C17 119.1(6)
F21A C15 C16 C17 -0.2(9)
O5 C16 C17 C18 1.9(8)
C15 C16 C17 C18 -178.0(5)
Yb1 O6 C18 C17 5.0(7)
Yb1 O6 C18 C19 -176.9(3)
C16 C17 C18 O6 -0.5(8)
C16 C17 C18 C19 -178.5(4)
O6 C18 C19 F25 150.7(5)
C17 C18 C19 F25 -31.0(7)
O6 C18 C19 F24 31.4(6)
C17 C18 C19 F24 -150.3(5)
O6 C18 C19 C20 -87.5(6)
C17 C18 C19 C20 90.8(6)
F25 C19 C20 F27 73.6(7)
F24 C19 C20 F27 -171.3(5)
C18 C19 C20 F27 -50.1(7)
F25 C19 C20 F26 -173.4(6)
F24 C19 C20 F26 -58.3(7)
C18 C19 C20 F26 62.9(8)
F25 C19 C20 C21 -49.3(8)
F24 C19 C20 C21 65.7(7)
C18 C19 C20 C21 -173.1(5)
F27 C20 C21 F28B 166.8(14)
F26 C20 C21 F28B 54.7(15)
C19 C20 C21 F28B -69.6(15)
F27 C20 C21 F28A -158.4(10)
F26 C20 C21 F28A 89.4(11)
C19 C20 C21 F28A -34.9(11)
F27 C20 C21 F29B 41.7(13)
F26 C20 C21 F29B -70.4(13)
C19 C20 C21 F29B 165.3(12)
F27 C20 C21 F30B -79.1(14)
F26 C20 C21 F30B 168.8(13)
C19 C20 C21 F30B 44.5(14)
F27 C20 C21 F30A -38.7(11)
F26 C20 C21 F30A -150.8(10)
C19 C20 C21 F30A 84.8(10)
F27 C20 C21 F29A 79.5(9)
F26 C20 C21 F29A -32.6(10)
C19 C20 C21 F29A -156.9(8)
O6 Yb1 N1A C22A 29.2(8)
O1 Yb1 N1A C22A -114.7(8)
O3 Yb1 N1A C22A 145.6(6)
O5 Yb1 N1A C22A -7.5(10)
O2 Yb1 N1A C22A -52.2(8)
O4 Yb1 N1A C22A 106.7(8)
N2A Yb1 N1A C22A -175.8(9)
N1B Yb1 N1A C22A 175(3)
N2B Yb1 N1A C22A -175.9(9)
O6 Yb1 N1A C26A -142.2(7)
O1 Yb1 N1A C26A 73.9(7)
O3 Yb1 N1A C26A -25.8(9)
O5 Yb1 N1A C26A -178.9(5)
O2 Yb1 N1A C26A 136.4(7)
O4 Yb1 N1A C26A -64.7(7)
N2A Yb1 N1A C26A 12.8(7)
N1B Yb1 N1A C26A 4(2)
N2B Yb1 N1A C26A 12.7(7)
O6 Yb1 N2A C28A -147.7(9)
O1 Yb1 N2A C28A 55.2(10)
O3 Yb1 N2A C28A -25.2(10)
O5 Yb1 N2A C28A 12.4(14)
O2 Yb1 N2A C28A 120.8(10)
O4 Yb1 N2A C28A -100.9(10)
N1A Yb1 N2A C28A 177.9(11)
N1B Yb1 N2A C28A 180.0(12)
N2B Yb1 N2A C28A -2(3)
O6 Yb1 N2A C27A 20.3(10)
O1 Yb1 N2A C27A -136.8(9)
O3 Yb1 N2A C27A 142.8(8)
O5 Yb1 N2A C27A -179.6(5)
O2 Yb1 N2A C27A -71.2(9)
O4 Yb1 N2A C27A 67.1(8)
N1A Yb1 N2A C27A -14.1(7)
N1B Yb1 N2A C27A -12.0(7)
N2B Yb1 N2A C27A 166(4)
C22A N1A C26A C25A -2.5(13)
Yb1 N1A C26A C25A 169.2(6)
C22A N1A C26A C27A 176.6(8)
Yb1 N1A C26A C27A -11.7(10)
C28A N2A C27A C31A 0.8(15)
Yb1 N2A C27A C31A -168.0(6)
C28A N2A C27A C26A -177.6(9)
Yb1 N2A C27A C26A 13.5(11)
N1A C26A C27A N2A -0.5(12)
C25A C26A C27A N2A 178.5(8)
N1A C26A C27A C31A -179.0(8)
C25A C26A C27A C31A 0.0(11)
C27A N2A C28A C29A -1.5(17)
Yb1 N2A C28A C29A 167.2(9)
C26A N1A C22A C23A 3.0(14)
Yb1 N1A C22A C23A -168.2(7)
N1A C22A C23A C24A -1.4(14)
C22A C23A C24A C25A -0.5(14)
C23A C24A C25A C33A -177.6(9)
C23A C24A C25A C26A 0.9(14)
N1A C26A C25A C24A 0.6(12)
C27A C26A C25A C24A -178.5(8)
N1A C26A C25A C33A 179.2(8)
C27A C26A C25A C33A 0.1(11)
N2A C28A C29A C30A 0.9(17)
C28A C29A C30A C31A 0.5(15)
C29A C30A C31A C27A -1.2(13)
C29A C30A C31A C32A 179.7(9)
N2A C27A C31A C30A 0.5(13)
C26A C27A C31A C30A 178.8(8)
N2A C27A C31A C32A 179.7(9)
C26A C27A C31A C32A -1.9(12)
C30A C31A C32A C33A -177.0(9)
C27A C31A C32A C33A 3.8(14)
C30A C31A C32A N3A -0.2(16)
C27A C31A C32A N3A -179.3(9)
C31A C32A C33A C25A -3.9(15)
N3A C32A C33A C25A 179.0(8)
C24A C25A C33A C32A -179.6(10)
C26A C25A C33A C32A 1.8(13)
C33A C32A N3A O7A 177.9(9)
C31A C32A N3A O7A 0.8(15)
C33A C32A N3A O8A -1.5(16)
C31A C32A N3A O8A -178.5(12)
O6 Yb1 N1B C22B 25.0(10)
O1 Yb1 N1B C22B -121.4(9)
O3 Yb1 N1B C22B 147.7(8)
O5 Yb1 N1B C22B -11.5(15)
O2 Yb1 N1B C22B -53.2(9)
O4 Yb1 N1B C22B 100.5(10)
N2A Yb1 N1B C22B -177.9(12)
N1A Yb1 N1B C22B -8.2(18)
N2B Yb1 N1B C22B -178.3(11)
O6 Yb1 N1B C26B -146.3(9)
O1 Yb1 N1B C26B 67.3(9)
O3 Yb1 N1B C26B -23.6(11)
O5 Yb1 N1B C26B 177.2(6)
O2 Yb1 N1B C26B 135.5(9)
O4 Yb1 N1B C26B -70.7(9)
N2A Yb1 N1B C26B 10.9(8)
N1A Yb1 N1B C26B -179(3)
N2B Yb1 N1B C26B 10.4(9)
O6 Yb1 N2B C28B -142.1(10)
O1 Yb1 N2B C28B 57.2(12)
O3 Yb1 N2B C28B -26.4(11)
O5 Yb1 N2B C28B 8.8(15)
O2 Yb1 N2B C28B 117.0(12)
O4 Yb1 N2B C28B -104.1(12)
N2A Yb1 N2B C28B 177(4)
N1A Yb1 N2B C28B 177.4(13)
N1B Yb1 N2B C28B 179.3(14)
O6 Yb1 N2B C27B 27.2(13)
O1 Yb1 N2B C27B -133.5(10)
O3 Yb1 N2B C27B 142.9(10)
O5 Yb1 N2B C27B 178.1(7)
O2 Yb1 N2B C27B -73.7(10)
O4 Yb1 N2B C27B 65.2(10)
N2A Yb1 N2B C27B -14(3)
N1A Yb1 N2B C27B -13.3(9)
N1B Yb1 N2B C27B -11.4(9)
C22B N1B C26B C27B 179.2(11)
Yb1 N1B C26B C27B -9.5(14)
C22B N1B C26B C25B -0.2(17)
Yb1 N1B C26B C25B 171.2(7)
C28B N2B C27B C31B 0(2)
Yb1 N2B C27B C31B -169.8(8)
C28B N2B C27B C26B -179.0(12)
Yb1 N2B C27B C26B 11.4(15)
N1B C26B C27B N2B -1.5(16)
C25B C26B C27B N2B 177.8(11)
N1B C26B C27B C31B 179.7(10)
C25B C26B C27B C31B -1.0(16)
C27B N2B C28B C29B 1(2)
Yb1 N2B C28B C29B 170.8(10)
C26B N1B C22B C23B 0.5(19)
Yb1 N1B C22B C23B -170.9(9)
N1B C22B C23B C24B 0.8(19)
C22B C23B C24B C25B -2.4(17)
C23B C24B C25B C33B -178.4(12)
C23B C24B C25B C26B 2.7(15)
N1B C26B C25B C33B 179.6(11)
C27B C26B C25B C33B 0.3(15)
N1B C26B C25B C24B -1.3(15)
C27B C26B C25B C24B 179.4(10)
N2B C28B C29B C30B -3(2)
C28B C29B C30B C31B 3.9(18)
C29B C30B C31B C27B -2.9(17)
C29B C30B C31B C32B 178.7(10)
N2B C27B C31B C30B 1.0(18)
C26B C27B C31B C30B 179.7(10)
N2B C27B C31B C32B 179.5(11)
C26B C27B C31B C32B -1.8(16)
C30B C31B C32B C33B -176.3(12)
C27B C31B C32B C33B 5.4(16)
C24B C25B C33B C32B -175.5(12)
C26B C25B C33B C32B 3.5(19)
C24B C25B C33B N3B 1(2)
C26B C25B C33B N3B -179.6(11)
C31B C32B C33B C25B -6(2)
C31B C32B C33B N3B 176.3(9)
C25B C33B N3B O7B 28.6(18)
C32B C33B N3B O7B -154.1(11)
C25B C33B N3B O8B -154.8(17)
C32B C33B N3B O8B 22(2)
